data_7245718
loop_
_publ_author_name
'Feng, Guipeng'
'Meng, Jie'
'Xu, Shaohong'
'Gao, Yao'
'Zhu, Yingying'
'Huang, Ziyu'

_publ_section_title
;
 Copper-catalyzed cross coupling reaction of sulfonyl hydrazides with
 3-aminoindazoles
;
_journal_issue 47
_journal_name_full 'RSC Advances'
_journal_page_first 30432
_journal_page_last 30435
_journal_paper_doi 10.1039/D2RA05956H
_journal_volume 12
_journal_year 2022
_chemical_formula_sum 'C14 H13 N3 O2 S'
_chemical_formula_weight 287.33
_space_group_crystal_system monoclinic
_space_group_IT_number 14
_space_group_name_Hall '-P 2yn'
_space_group_name_H-M_alt 'P 1 21/n 1'
_atom_sites_solution_hydrogens mixed
_audit_creation_method SHELXL-2014/7
_audit_update_record
;
2022-08-28 deposited with the CCDC.	2022-10-19 downloaded from the CCDC.
;
_cell_angle_alpha 90
_cell_angle_beta 104.633(2)
_cell_angle_gamma 90
_cell_formula_units_Z 4
_cell_length_a 8.3551(8)
_cell_length_b 11.7955(11)
_cell_length_c 14.7480(13)
_cell_measurement_reflns_used 2983
_cell_measurement_temperature 296(2)
_cell_measurement_theta_max 26.70
_cell_measurement_theta_min 2.24
_cell_volume 1406.3(2)
_computing_cell_refinement 'Bruker SMART'
_computing_data_collection 'Bruker SMART'
_computing_data_reduction 'Bruker SAINT'
_computing_molecular_graphics 'Bruker SHELXTL'
_computing_publication_material 'Bruker SHELXTL'
_computing_structure_refinement 'SHELXL-2014/7 (Sheldrick, 2014)'
_computing_structure_solution 'Bruker SHELXTL'
_diffrn_ambient_temperature 296(2)
_diffrn_measured_fraction_theta_full 0.998
_diffrn_measured_fraction_theta_max 0.998
_diffrn_measurement_device_type 'CCD area detector'
_diffrn_measurement_method 'phi and omega scans'
_diffrn_radiation_type MoK\a
_diffrn_radiation_wavelength 0.71073
_diffrn_reflns_av_R_equivalents 0.0203
_diffrn_reflns_av_unetI/netI 0.0220
_diffrn_reflns_Laue_measured_fraction_full 0.998
_diffrn_reflns_Laue_measured_fraction_max 0.998
_diffrn_reflns_limit_h_max 9
_diffrn_reflns_limit_h_min -9
_diffrn_reflns_limit_k_max 14
_diffrn_reflns_limit_k_min -13
_diffrn_reflns_limit_l_max 8
_diffrn_reflns_limit_l_min -17
_diffrn_reflns_number 7002
_diffrn_reflns_point_group_measured_fraction_full 0.998
_diffrn_reflns_point_group_measured_fraction_max 0.998
_diffrn_reflns_theta_full 24.996
_diffrn_reflns_theta_max 24.996
_diffrn_reflns_theta_min 3.055
_exptl_absorpt_coefficient_mu 0.235
_exptl_absorpt_correction_type none
_exptl_crystal_colour COLORLESS
_exptl_crystal_density_diffrn 1.357
_exptl_crystal_description BLOCK
_exptl_crystal_F_000 600
_exptl_crystal_size_max 0.260
_exptl_crystal_size_mid 0.250
_exptl_crystal_size_min 0.240
_refine_diff_density_max 0.250
_refine_diff_density_min -0.488
_refine_diff_density_rms 0.044
_refine_ls_extinction_method none
_refine_ls_goodness_of_fit_ref 0.989
_refine_ls_hydrogen_treatment mixed
_refine_ls_matrix_type full
_refine_ls_number_parameters 190
_refine_ls_number_reflns 2466
_refine_ls_number_restraints 0
_refine_ls_restrained_S_all 0.989
_refine_ls_R_factor_all 0.0498
_refine_ls_R_factor_gt 0.0405
_refine_ls_shift/su_max 0.002
_refine_ls_shift/su_mean 0.000
_refine_ls_structure_factor_coef Fsqd
_refine_ls_weighting_details 'w=1/[\s^2^(Fo^2^)+(0.0691P)^2^+0.4080P] where P=(Fo^2^+2Fc^2^)/3'
_refine_ls_weighting_scheme calc
_refine_ls_wR_factor_gt 0.1073
_refine_ls_wR_factor_ref 0.1137
_reflns_Friedel_coverage 0.000
_reflns_number_gt 2034
_reflns_number_total 2466
_reflns_threshold_expression 'I > 2\s(I)'
_cod_data_source_file d2ra05956h2.cif
_cod_data_source_block 1
_cod_original_sg_symbol_H-M 'P 21/n'
_cod_database_code 7245718
_shelx_shelxl_version_number 2014/7
_shelx_space_group_comment
; 
The symmetry employed for this shelxl refinement is uniquely defined 
by the following loop, which should always be used as a source of 
symmetry information in preference to the above space-group names. 
They are only intended as comments. 
;
_shelx_estimated_absorpt_t_min 0.942
_shelx_estimated_absorpt_t_max 0.946

loop_
_space_group_symop_operation_xyz
'x, y, z'
'-x+1/2, y+1/2, -z+1/2'
'-x, -y, -z'
'x-1/2, -y-1/2, z-1/2'

loop_
_atom_site_label
_atom_site_type_symbol
_atom_site_fract_x
_atom_site_fract_y
_atom_site_fract_z
_atom_site_U_iso_or_equiv
_atom_site_adp_type
_atom_site_occupancy
_atom_site_site_symmetry_order
_atom_site_calc_flag
_atom_site_refinement_flags_posn
_atom_site_refinement_flags_adp
_atom_site_refinement_flags_occupancy
_atom_site_disorder_assembly
_atom_site_disorder_group
S1 S 0.09772(6) 0.18082(4) 0.38374(4) 0.0472(2) Uani 1 1 d . . . . .
O2 O -0.03410(18) 0.21067(15) 0.30547(12) 0.0688(5) Uani 1 1 d . . . . .
N3 N 0.2445(2) 0.13162(14) 0.33652(11) 0.0427(4) Uani 1 1 d . . . . .
O1 O 0.0737(2) 0.09693(13) 0.44839(12) 0.0687(5) Uani 1 1 d . . . . .
N2 N 0.3754(2) 0.07289(13) 0.39887(11) 0.0449(4) Uani 1 1 d . . . . .
C13 C 0.4694(2) 0.15923(15) 0.28294(13) 0.0380(4) Uani 1 1 d . . . . .
N1 N 0.6486(3) 0.0310(2) 0.40255(19) 0.0641(6) Uani 1 1 d . . . . .
C8 C 0.3051(2) 0.19142(15) 0.26988(12) 0.0387(4) Uani 1 1 d . . . . .
C5 C 0.1759(2) 0.30472(15) 0.44359(13) 0.0390(4) Uani 1 1 d . . . . .
C14 C 0.5044(2) 0.08574(16) 0.36451(13) 0.0409(4) Uani 1 1 d . . . . .
C12 C 0.5641(3) 0.20212(18) 0.22584(14) 0.0496(5) Uani 1 1 d . . . . .
H12 H 0.6729 0.1789 0.2329 0.060 Uiso 1 1 calc R U . . .
C9 C 0.2313(3) 0.26938(18) 0.20193(14) 0.0502(5) Uani 1 1 d . . . . .
H9 H 0.1214 0.2910 0.1935 0.060 Uiso 1 1 calc R U . . .
C4 C 0.2894(3) 0.29734(17) 0.52980(14) 0.0495(5) Uani 1 1 d . . . . .
H4 H 0.3235 0.2269 0.5561 0.059 Uiso 1 1 calc R U . . .
C2 C 0.3025(3) 0.50078(18) 0.53862(15) 0.0542(5) Uani 1 1 d . . . . .
C10 C 0.3281(3) 0.31349(19) 0.14746(15) 0.0587(6) Uani 1 1 d . . . . .
H10 H 0.2830 0.3672 0.1020 0.070 Uiso 1 1 calc R U . . .
C3 C 0.3510(3) 0.39515(19) 0.57614(15) 0.0551(6) Uani 1 1 d . . . . .
H3 H 0.4272 0.3902 0.6341 0.066 Uiso 1 1 calc R U . . .
C6 C 0.1270(3) 0.40912(19) 0.40457(15) 0.0586(6) Uani 1 1 d . . . . .
H6 H 0.0512 0.4141 0.3465 0.070 Uiso 1 1 calc R U . . .
C11 C 0.4919(3) 0.2799(2) 0.15863(15) 0.0584(6) Uani 1 1 d . . . . .
H11 H 0.5532 0.3105 0.1200 0.070 Uiso 1 1 calc R U . . .
C7 C 0.1910(3) 0.50593(19) 0.45206(17) 0.0671(7) Uani 1 1 d . . . . .
H7 H 0.1585 0.5763 0.4252 0.080 Uiso 1 1 calc R U . . .
C1 C 0.3693(4) 0.6076(2) 0.5913(2) 0.0853(9) Uani 1 1 d . . . . .
H1C H 0.3234 0.6160 0.6444 0.128 Uiso 1 1 calc R U . . .
H1D H 0.3394 0.6719 0.5507 0.128 Uiso 1 1 calc R U . . .
H1E H 0.4876 0.6028 0.6124 0.128 Uiso 1 1 calc R U . . .
H1A H 0.718(4) 0.054(3) 0.384(2) 0.077(10) Uiso 1 1 d . . . . .
H1B H 0.669(4) 0.003(3) 0.457(2) 0.091(10) Uiso 1 1 d . . . . .

loop_
_atom_site_aniso_label
_atom_site_aniso_U_11
_atom_site_aniso_U_22
_atom_site_aniso_U_33
_atom_site_aniso_U_23
_atom_site_aniso_U_13
_atom_site_aniso_U_12
S1 0.0347(3) 0.0555(3) 0.0543(3) -0.0123(2) 0.0167(2) -0.0133(2)
O2 0.0338(8) 0.0957(12) 0.0715(11) -0.0289(9) 0.0032(8) -0.0040(8)
N3 0.0398(9) 0.0454(9) 0.0456(9) -0.0005(7) 0.0155(7) -0.0043(7)
O1 0.0790(12) 0.0602(9) 0.0824(12) -0.0077(8) 0.0494(10) -0.0278(8)
N2 0.0501(10) 0.0409(9) 0.0441(9) 0.0034(7) 0.0126(8) -0.0005(7)
C13 0.0374(10) 0.0401(10) 0.0362(9) -0.0081(8) 0.0088(8) -0.0058(8)
N1 0.0550(13) 0.0743(14) 0.0620(14) 0.0120(11) 0.0133(11) 0.0162(11)
C8 0.0390(10) 0.0420(10) 0.0342(10) -0.0068(8) 0.0074(8) -0.0052(8)
C5 0.0344(10) 0.0451(11) 0.0387(10) -0.0024(8) 0.0118(8) -0.0036(8)
C14 0.0425(11) 0.0398(10) 0.0395(10) -0.0046(8) 0.0086(8) -0.0005(8)
C12 0.0415(11) 0.0645(13) 0.0453(11) -0.0082(10) 0.0157(9) -0.0085(9)
C9 0.0510(12) 0.0511(12) 0.0450(11) -0.0009(9) 0.0056(9) 0.0060(9)
C4 0.0541(13) 0.0475(11) 0.0428(11) 0.0057(9) 0.0048(9) -0.0030(9)
C2 0.0633(14) 0.0518(12) 0.0502(12) -0.0101(10) 0.0191(11) -0.0093(10)
C10 0.0800(18) 0.0518(13) 0.0442(12) 0.0065(10) 0.0156(12) 0.0059(11)
C3 0.0573(13) 0.0641(14) 0.0383(11) -0.0042(10) 0.0017(9) -0.0064(10)
C6 0.0658(15) 0.0581(13) 0.0424(11) 0.0011(10) -0.0035(10) 0.0092(11)
C11 0.0698(16) 0.0652(14) 0.0447(12) 0.0007(10) 0.0228(11) -0.0128(12)
C7 0.0909(19) 0.0427(12) 0.0613(14) 0.0025(11) 0.0076(13) 0.0075(12)
C1 0.106(2) 0.0662(17) 0.0843(19) -0.0298(14) 0.0254(17) -0.0205(15)

loop_
_atom_type_symbol
_atom_type_description
_atom_type_scat_dispersion_real
_atom_type_scat_dispersion_imag
_atom_type_scat_source
C C 0.0033 0.0016 'International Tables Vol C Tables 4.2.6.8 and 6.1.1.4'
H H 0.0000 0.0000 'International Tables Vol C Tables 4.2.6.8 and 6.1.1.4'
N N 0.0061 0.0033 'International Tables Vol C Tables 4.2.6.8 and 6.1.1.4'
O O 0.0106 0.0060 'International Tables Vol C Tables 4.2.6.8 and 6.1.1.4'
S S 0.1246 0.1234 'International Tables Vol C Tables 4.2.6.8 and 6.1.1.4'

loop_
_geom_angle_atom_site_label_1
_geom_angle_atom_site_label_2
_geom_angle_atom_site_label_3
_geom_angle
_geom_angle_site_symmetry_1
_geom_angle_site_symmetry_3
_geom_angle_publ_flag
O1 S1 O2 120.27(11) . . ?
O1 S1 N3 106.37(9) . . ?
O2 S1 N3 104.39(9) . . ?
O1 S1 C5 109.95(9) . . ?
O2 S1 C5 108.47(10) . . ?
N3 S1 C5 106.45(8) . . ?
C8 N3 N2 110.09(15) . . ?
C8 N3 S1 123.59(13) . . ?
N2 N3 S1 115.40(12) . . ?
C14 N2 N3 105.51(15) . . ?
C12 C13 C8 120.69(18) . . ?
C12 C13 C14 133.97(18) . . ?
C8 C13 C14 105.25(16) . . ?
C14 N1 H1A 112(2) . . ?
C14 N1 H1B 122(2) . . ?
H1A N1 H1B 119(3) . . ?
C9 C8 C13 121.71(18) . . ?
C9 C8 N3 131.79(19) . . ?
C13 C8 N3 106.50(16) . . ?
C6 C5 C4 120.16(18) . . ?
C6 C5 S1 120.24(15) . . ?
C4 C5 S1 119.59(15) . . ?
N2 C14 N1 121.1(2) . . ?
N2 C14 C13 112.13(17) . . ?
N1 C14 C13 126.8(2) . . ?
C11 C12 C13 117.9(2) . . ?
C11 C12 H12 121.1 . . ?
C13 C12 H12 121.1 . . ?
C10 C9 C8 116.9(2) . . ?
C10 C9 H9 121.5 . . ?
C8 C9 H9 121.5 . . ?
C3 C4 C5 119.23(19) . . ?
C3 C4 H4 120.4 . . ?
C5 C4 H4 120.4 . . ?
C7 C2 C3 118.16(19) . . ?
C7 C2 C1 121.0(2) . . ?
C3 C2 C1 120.8(2) . . ?
C9 C10 C11 121.8(2) . . ?
C9 C10 H10 119.1 . . ?
C11 C10 H10 119.1 . . ?
C4 C3 C2 121.5(2) . . ?
C4 C3 H3 119.2 . . ?
C2 C3 H3 119.2 . . ?
C7 C6 C5 119.6(2) . . ?
C7 C6 H6 120.2 . . ?
C5 C6 H6 120.2 . . ?
C12 C11 C10 121.0(2) . . ?
C12 C11 H11 119.5 . . ?
C10 C11 H11 119.5 . . ?
C6 C7 C2 121.3(2) . . ?
C6 C7 H7 119.3 . . ?
C2 C7 H7 119.3 . . ?
C2 C1 H1C 109.5 . . ?
C2 C1 H1D 109.5 . . ?
H1C C1 H1D 109.5 . . ?
C2 C1 H1E 109.5 . . ?
H1C C1 H1E 109.5 . . ?
H1D C1 H1E 109.5 . . ?

loop_
_geom_bond_atom_site_label_1
_geom_bond_atom_site_label_2
_geom_bond_distance
_geom_bond_site_symmetry_2
_geom_bond_publ_flag
S1 O1 1.4230(16) . ?
S1 O2 1.4237(17) . ?
S1 N3 1.6605(16) . ?
S1 C5 1.7464(18) . ?
N3 C8 1.404(2) . ?
N3 N2 1.419(2) . ?
N2 C14 1.310(2) . ?
C13 C12 1.388(3) . ?
C13 C8 1.390(3) . ?
C13 C14 1.451(3) . ?
N1 C14 1.357(3) . ?
N1 H1A 0.75(3) . ?
N1 H1B 0.84(3) . ?
C8 C9 1.385(3) . ?
C5 C6 1.377(3) . ?
C5 C4 1.384(3) . ?
C12 C11 1.373(3) . ?
C12 H12 0.9300 . ?
C9 C10 1.378(3) . ?
C9 H9 0.9300 . ?
C4 C3 1.373(3) . ?
C4 H4 0.9300 . ?
C2 C7 1.378(3) . ?
C2 C3 1.382(3) . ?
C2 C1 1.511(3) . ?
C10 C11 1.394(3) . ?
C10 H10 0.9300 . ?
C3 H3 0.9300 . ?
C6 C7 1.375(3) . ?
C6 H6 0.9300 . ?
C11 H11 0.9300 . ?
C7 H7 0.9300 . ?
C1 H1C 0.9600 . ?
C1 H1D 0.9600 . ?
C1 H1E 0.9600 . ?

loop_
_geom_torsion_atom_site_label_1
_geom_torsion_atom_site_label_2
_geom_torsion_atom_site_label_3
_geom_torsion_atom_site_label_4
_geom_torsion
_geom_torsion_site_symmetry_1
_geom_torsion_site_symmetry_2
_geom_torsion_site_symmetry_3
_geom_torsion_site_symmetry_4
_geom_torsion_publ_flag
O1 S1 N3 C8 -178.98(15) . . . . ?
O2 S1 N3 C8 52.87(17) . . . . ?
C5 S1 N3 C8 -61.75(16) . . . . ?
O1 S1 N3 N2 -38.47(15) . . . . ?
O2 S1 N3 N2 -166.62(13) . . . . ?
C5 S1 N3 N2 78.75(14) . . . . ?
C8 N3 N2 C14 -7.1(2) . . . . ?
S1 N3 N2 C14 -152.73(13) . . . . ?
C12 C13 C8 C9 -2.0(3) . . . . ?
C14 C13 C8 C9 175.00(17) . . . . ?
C12 C13 C8 N3 178.56(16) . . . . ?
C14 C13 C8 N3 -4.48(19) . . . . ?
N2 N3 C8 C9 -172.17(19) . . . . ?
S1 N3 C8 C9 -29.9(3) . . . . ?
N2 N3 C8 C13 7.24(19) . . . . ?
S1 N3 C8 C13 149.52(14) . . . . ?
O1 S1 C5 C6 -143.54(18) . . . . ?
O2 S1 C5 C6 -10.2(2) . . . . ?
N3 S1 C5 C6 101.63(18) . . . . ?
O1 S1 C5 C4 37.56(19) . . . . ?
O2 S1 C5 C4 170.91(16) . . . . ?
N3 S1 C5 C4 -77.26(17) . . . . ?
N3 N2 C14 N1 -173.84(19) . . . . ?
N3 N2 C14 C13 4.2(2) . . . . ?
C12 C13 C14 N2 176.5(2) . . . . ?
C8 C13 C14 N2 0.2(2) . . . . ?
C12 C13 C14 N1 -5.6(4) . . . . ?
C8 C13 C14 N1 178.0(2) . . . . ?
C8 C13 C12 C11 2.2(3) . . . . ?
C14 C13 C12 C11 -173.7(2) . . . . ?
C13 C8 C9 C10 0.2(3) . . . . ?
N3 C8 C9 C10 179.53(19) . . . . ?
C6 C5 C4 C3 0.7(3) . . . . ?
S1 C5 C4 C3 179.58(17) . . . . ?
C8 C9 C10 C11 1.3(3) . . . . ?
C5 C4 C3 C2 -0.1(3) . . . . ?
C7 C2 C3 C4 -0.8(4) . . . . ?
C1 C2 C3 C4 178.9(2) . . . . ?
C4 C5 C6 C7 -0.4(3) . . . . ?
S1 C5 C6 C7 -179.26(19) . . . . ?
C13 C12 C11 C10 -0.8(3) . . . . ?
C9 C10 C11 C12 -1.0(3) . . . . ?
C5 C6 C7 C2 -0.6(4) . . . . ?
C3 C2 C7 C6 1.2(4) . . . . ?
C1 C2 C7 C6 -178.6(3) . . . . ?
